data_7057163
loop_
_publ_author_name
'Szell, Patrick M. J.'
'Dragon, Julien'
'Zablotny, Scott'
'Harrigan, Stephen R.'
'Gabidullin, Bulat'
'Bryce, David L.'

_publ_section_title
;
 Mechanochemistry and cocrystallization of 3-iodoethynylbenzoic acid with
 nitrogen-containing heterocycles: concurrent halogen and hydrogen bonding
;
_journal_issue 13
_journal_name_full 'New Journal of Chemistry'
_journal_page_first 10493
_journal_paper_doi 10.1039/C8NJ00437D
_journal_volume 42
_journal_year 2018
_chemical_formula_moiety 'C9 H5 I O2'
_chemical_formula_sum 'C9 H5 I O2'
_chemical_formula_weight 272.03
_chemical_melting_point 455
_chemical_name_common '3-iodoethynylbenzoic acid'
_chemical_name_systematic '3-(iodoethynyl)benzoic acid'
_space_group_crystal_system monoclinic
_space_group_IT_number 14
_space_group_name_Hall '-P 2yn'
_space_group_name_H-M_alt 'P 1 21/n 1'
_symmetry_space_group_name_Hall '-P 2yn'
_symmetry_space_group_name_H-M 'P 1 21/n 1'
_atom_sites_solution_hydrogens mixed
_audit_creation_method SHELXL-2014/7
_audit_update_record
;
2018-01-16 deposited with the CCDC.
2018-03-12 downloaded from the CCDC.
;
_cell_angle_alpha 90
_cell_angle_beta 92.119(5)
_cell_angle_gamma 90
_cell_formula_units_Z 4
_cell_length_a 4.7508(4)
_cell_length_b 28.730(2)
_cell_length_c 6.5630(5)
_cell_measurement_reflns_used 3758
_cell_measurement_temperature 200(2)
_cell_measurement_theta_max 24.33
_cell_measurement_theta_min 2.84
_cell_volume 895.17(12)
_computing_cell_refinement 'APEX II (Bruker, 2009)'
_computing_data_collection 'APEX II (Bruker, 2009)'
_computing_data_reduction 'SAINT (Bruker)'
_computing_molecular_graphics 'Mercury (Macrae et al., 2008)'
_computing_publication_material 'CIFTAB (Sheldrick, 1997)'
_computing_structure_refinement 'SHELXL-2014/7 (Sheldrick, 2014)'
_computing_structure_solution 'XT (Sheldrick, 2014)'
_diffrn_ambient_temperature 200(2)
_diffrn_measured_fraction_theta_full 1.000
_diffrn_measured_fraction_theta_max 0.996
_diffrn_measurement_device_type 'Bruker APEX-II CCD'
_diffrn_measurement_method '\f and \w scans'
_diffrn_radiation_type MoK\a
_diffrn_radiation_wavelength 0.71073
_diffrn_reflns_av_R_equivalents 0.0429
_diffrn_reflns_av_unetI/netI 0.0283
_diffrn_reflns_Laue_measured_fraction_full 1.000
_diffrn_reflns_Laue_measured_fraction_max 0.996
_diffrn_reflns_limit_h_max 5
_diffrn_reflns_limit_h_min -6
_diffrn_reflns_limit_k_max 38
_diffrn_reflns_limit_k_min -38
_diffrn_reflns_limit_l_max 8
_diffrn_reflns_limit_l_min -8
_diffrn_reflns_number 14806
_diffrn_reflns_point_group_measured_fraction_full 1.000
_diffrn_reflns_point_group_measured_fraction_max 0.996
_diffrn_reflns_theta_full 25.242
_diffrn_reflns_theta_max 28.399
_diffrn_reflns_theta_min 1.418
_exptl_absorpt_coefficient_mu 3.531
_exptl_absorpt_correction_T_max 0.7457
_exptl_absorpt_correction_T_min 0.6419
_exptl_absorpt_correction_type multi-scan
_exptl_absorpt_process_details 'SADABS, Bruker (2003)'
_exptl_crystal_colour colourless
_exptl_crystal_density_diffrn 2.018
_exptl_crystal_description needle
_exptl_crystal_F_000 512
_exptl_crystal_recrystallization_method 'Re-crystallisation from solvent: Acetonitrile'
_exptl_crystal_size_max 0.280
_exptl_crystal_size_mid 0.067
_exptl_crystal_size_min 0.010
_refine_diff_density_max 1.457
_refine_diff_density_min -0.977
_refine_diff_density_rms 0.103
_refine_ls_extinction_method none
_refine_ls_goodness_of_fit_ref 1.031
_refine_ls_hydrogen_treatment mixed
_refine_ls_matrix_type full
_refine_ls_number_parameters 113
_refine_ls_number_reflns 2244
_refine_ls_number_restraints 0
_refine_ls_restrained_S_all 1.031
_refine_ls_R_factor_all 0.0478
_refine_ls_R_factor_gt 0.0330
_refine_ls_shift/su_max 0.000
_refine_ls_shift/su_mean 0.000
_refine_ls_structure_factor_coef Fsqd
_refine_ls_weighting_details 'w=1/[\s^2^(Fo^2^)+(0.0368P)^2^+1.0995P] where P=(Fo^2^+2Fc^2^)/3'
_refine_ls_weighting_scheme calc
_refine_ls_wR_factor_gt 0.0752
_refine_ls_wR_factor_ref 0.0832
_reflns_Friedel_coverage 0.000
_reflns_number_gt 1751
_reflns_number_total 2244
_reflns_threshold_expression 'I > 2\s(I)'
_cod_data_source_file c8nj00437d2.cif
_cod_data_source_block shelx
_cod_depositor_comments 'Adding full bibliography for 7057163--7057168.cif.'
_cod_database_code 7057163
_shelx_shelxl_version_number 2014/7
_shelx_space_group_comment
;
The symmetry employed for this shelxl refinement is uniquely defined
by the following loop, which should always be used as a source of
symmetry information in preference to the above space-group names.
They are only intended as comments.
;
_shelx_estimated_absorpt_t_min 0.438
_shelx_estimated_absorpt_t_max 0.966

loop_
_space_group_symop_operation_xyz
'x, y, z'
'-x+1/2, y+1/2, -z+1/2'
'-x, -y, -z'
'x-1/2, -y-1/2, z-1/2'

loop_
_atom_site_label
_atom_site_type_symbol
_atom_site_fract_x
_atom_site_fract_y
_atom_site_fract_z
_atom_site_U_iso_or_equiv
_atom_site_adp_type
_atom_site_occupancy
_atom_site_site_symmetry_order
_atom_site_calc_flag
_atom_site_refinement_flags_posn
_atom_site_refinement_flags_adp
I1 I -0.28562(6) 0.26575(2) 0.78104(4) 0.05119(12) Uani 1 1 d . .
C1 C -0.1034(8) 0.31057(13) 0.5942(6) 0.0408(9) Uani 1 1 d . .
C2 C 0.0132(8) 0.33658(12) 0.4847(6) 0.0375(8) Uani 1 1 d . .
C3 C 0.1487(7) 0.36828(12) 0.3496(6) 0.0347(7) Uani 1 1 d . .
C4 C 0.0698(8) 0.37089(14) 0.1440(6) 0.0423(9) Uani 1 1 d . .
H4 H -0.0742 0.3510 0.0901 0.051 Uiso 1 1 calc R U
C5 C 0.1982(9) 0.40215(15) 0.0169(6) 0.0468(10) Uani 1 1 d . .
H5 H 0.1423 0.4034 -0.1234 0.056 Uiso 1 1 calc R U
C6 C 0.4070(8) 0.43155(14) 0.0922(6) 0.0422(9) Uani 1 1 d . .
H6 H 0.4945 0.4530 0.0043 0.051 Uiso 1 1 calc R U
C7 C 0.4882(7) 0.42949(12) 0.2980(6) 0.0344(8) Uani 1 1 d . .
C8 C 0.3615(7) 0.39794(12) 0.4263(6) 0.0342(8) Uani 1 1 d . .
H8 H 0.4193 0.3965 0.5663 0.041 Uiso 1 1 calc R U
C9 C 0.7091(7) 0.46078(12) 0.3863(6) 0.0353(8) Uani 1 1 d . .
O1 O 0.7729(6) 0.45942(10) 0.5722(4) 0.0448(6) Uani 1 1 d . .
O2 O 0.8255(7) 0.48849(11) 0.2600(5) 0.0464(7) Uani 1 1 d . .
H2 H 0.938(12) 0.502(2) 0.309(9) 0.069(19) Uiso 1 1 d . .

loop_
_atom_site_aniso_label
_atom_site_aniso_U_11
_atom_site_aniso_U_22
_atom_site_aniso_U_33
_atom_site_aniso_U_23
_atom_site_aniso_U_13
_atom_site_aniso_U_12
I1 0.0619(2) 0.05279(19) 0.03826(18) 0.00828(12) -0.00719(12) -0.02022(13)
C1 0.043(2) 0.0374(19) 0.042(2) -0.0013(17) -0.0018(17) -0.0001(16)
C2 0.0408(19) 0.0314(18) 0.040(2) -0.0038(16) -0.0013(16) -0.0003(15)
C3 0.0369(17) 0.0287(16) 0.039(2) -0.0017(15) 0.0036(15) 0.0024(14)
C4 0.045(2) 0.0380(19) 0.043(2) -0.0046(17) -0.0016(17) -0.0023(16)
C5 0.057(2) 0.051(2) 0.033(2) -0.0026(18) 0.0037(18) 0.0014(19)
C6 0.047(2) 0.040(2) 0.040(2) 0.0033(17) 0.0071(17) -0.0007(17)
C7 0.0314(17) 0.0334(18) 0.039(2) 0.0005(15) 0.0068(15) 0.0055(14)
C8 0.0371(18) 0.0339(18) 0.0320(19) -0.0012(15) 0.0048(14) 0.0066(14)
C9 0.0347(17) 0.0325(18) 0.039(2) 0.0021(16) 0.0051(15) 0.0044(14)
O1 0.0483(15) 0.0449(15) 0.0413(16) -0.0011(13) 0.0017(12) -0.0068(12)
O2 0.0460(16) 0.0452(17) 0.0481(18) 0.0075(14) 0.0016(14) -0.0108(14)

loop_
_atom_type_symbol
_atom_type_description
_atom_type_scat_dispersion_real
_atom_type_scat_dispersion_imag
_atom_type_scat_source
C C 0.0033 0.0016 'International Tables Vol C Tables 4.2.6.8 and 6.1.1.4'
H H 0.0000 0.0000 'International Tables Vol C Tables 4.2.6.8 and 6.1.1.4'
O O 0.0106 0.0060 'International Tables Vol C Tables 4.2.6.8 and 6.1.1.4'
I I -0.4742 1.8119 'International Tables Vol C Tables 4.2.6.8 and 6.1.1.4'

loop_
_geom_angle_atom_site_label_1
_geom_angle_atom_site_label_2
_geom_angle_atom_site_label_3
_geom_angle
C2 C1 I1 177.9(4)
C1 C2 C3 178.7(4)
C4 C3 C8 118.8(4)
C4 C3 C2 121.5(3)
C8 C3 C2 119.8(3)
C5 C4 C3 120.8(4)
C5 C4 H4 119.6
C3 C4 H4 119.6
C6 C5 C4 120.6(4)
C6 C5 H5 119.7
C4 C5 H5 119.7
C5 C6 C7 119.4(4)
C5 C6 H6 120.3
C7 C6 H6 120.3
C8 C7 C6 120.3(3)
C8 C7 C9 118.3(3)
C6 C7 C9 121.3(3)
C7 C8 C3 120.1(3)
C7 C8 H8 119.9
C3 C8 H8 119.9
O1 C9 O2 123.7(4)
O1 C9 C7 120.4(3)
O2 C9 C7 115.9(3)
C9 O2 H2 111(5)

loop_
_geom_bond_atom_site_label_1
_geom_bond_atom_site_label_2
_geom_bond_distance
I1 C1 1.998(4)
C1 C2 1.188(5)
C2 C3 1.439(5)
C3 C4 1.389(5)
C3 C8 1.402(5)
C4 C5 1.383(6)
C4 H4 0.9500
C5 C6 1.380(6)
C5 H5 0.9500
C6 C7 1.392(5)
C6 H6 0.9500
C7 C8 1.389(5)
C7 C9 1.484(5)
C8 H8 0.9500
C9 O1 1.247(5)
C9 O2 1.288(5)
O2 H2 0.72(6)

loop_
_geom_torsion_atom_site_label_1
_geom_torsion_atom_site_label_2
_geom_torsion_atom_site_label_3
_geom_torsion_atom_site_label_4
_geom_torsion
C8 C3 C4 C5 0.0(6)
C2 C3 C4 C5 178.8(4)
C3 C4 C5 C6 -0.3(6)
C4 C5 C6 C7 0.1(6)
C5 C6 C7 C8 0.4(6)
C5 C6 C7 C9 -179.3(4)
C6 C7 C8 C3 -0.7(5)
C9 C7 C8 C3 179.0(3)
C4 C3 C8 C7 0.5(5)
C2 C3 C8 C7 -178.3(3)
C8 C7 C9 O1 -1.9(5)
C6 C7 C9 O1 177.8(4)
C8 C7 C9 O2 178.1(3)
C6 C7 C9 O2 -2.2(5)
